data_2310538
loop_
_publ_author_name
'Bryden, J. H.'

_publ_section_title
;
 The Crystal Structure of the Hydrazine Salt of 5-Aminotetrazol
;
_journal_issue 1
_journal_paper_doi 10.1107/S0365110X58000062
_journal_name_full 'Acta Crystallographica (1,1948-23,1967)'
_journal_page_first 31
_journal_page_last 37
_journal_volume 11
_journal_year 1958
_chemical_formula_sum 'C H7 N7'
_chemical_name_systematic 'N2 H5 C N5 H2'
_space_group_IT_number 18
_symmetry_space_group_name_Hall 'P 2 2ab'
_symmetry_space_group_name_H-M 'P 21 21 2'
_cell_angle_alpha 90
_cell_angle_beta 90
_cell_angle_gamma 90
_cell_formula_units_Z 4
_cell_length_a 13.64
_cell_length_b 9.67
_cell_length_c 3.86
_cell_volume 509.129
_citation_journal_id_ASTM ACCRA9
_cod_data_source_file Bryden_ACCRA9_1958_252.cif
_cod_data_source_block C1H7N7
_cod_original_cell_volume 509.1294
_cod_original_formula_sum 'C1 H7 N7'
_cod_database_code 2310538
_cod_depositor_comments
;
 Marking attached hydrogen atoms.

 Antanas Vaitkus,
 2016-12-28
;

loop_
_symmetry_equiv_pos_as_xyz
x,y,z
-x,-y,z
x+1/2,-y+1/2,-z
-x+1/2,y+1/2,-z

loop_
_atom_site_label
_atom_site_type_symbol
_atom_site_fract_x
_atom_site_fract_y
_atom_site_fract_z
_atom_site_occupancy
_atom_site_U_iso_or_equiv
_atom_site_attached_hydrogens
C1 C+4 0.3611 0.2674 0.462 1 0.0 0
N1 N-2 0.4223 0.1616 0.445 1 0.0 0
N2 N 0.3686 0.0554 0.576 1 0.0 0
N3 N 0.2811 0.0987 0.657 1 0.0 0
N4 N-2 0.2745 0.2344 0.583 1 0.0 0
N5 N-3 0.389 0.3996 0.349 1 0.0 2
N6 N-2 0.1016 0.3256 0.963 1 0.0 3
N7 N-2 0.0806 0.1854 0.057 1 0.0 2
